data_7059990
loop_
_publ_author_name
'Bhat, Satish S.'
'S., Naveen'
'Revankar, Vidyanand K.'
'Lokanath, N. K.'
'Pinjari, Rahul V.'
'Kumbar, Vijay'
'Bhat, Kishore'

_publ_section_title
;
 Synthesis, structural characterization and biological properties of
 cyclometalated iridium(iii) complexes containing
 [1,2,5]-thiadiazolo-[3,4-f]-[1,10]-phenanthroline
;
_journal_issue 40
_journal_name_full 'New Journal of Chemistry'
_journal_page_first 17442
_journal_page_last 17452
_journal_paper_doi 10.1039/D0NJ03421E
_journal_volume 44
_journal_year 2020
_chemical_formula_moiety 'C34 H22 Ir N6 S, Cl, C H4 O, 3(H2 O)'
_chemical_formula_sum 'C35 H32 Cl Ir N6 O4 S'
_chemical_formula_weight 860.37
_chemical_properties_physical Air-sensitive,Light-sensitive
_space_group_crystal_system monoclinic
_space_group_IT_number 14
_space_group_name_Hall '-P 2ybc'
_space_group_name_H-M_alt 'P 1 21/c 1'
_atom_sites_solution_hydrogens mixed
_atom_sites_solution_primary dual
_audit_creation_date 2017-04-04
_audit_creation_method
;
Olex2 1.2
(compiled 2017.03.28 svn.r3405 for OlexSys, GUI svn.r5335)
;
_audit_update_record
;
2018-02-03 deposited with the CCDC.	2020-09-17 downloaded from the CCDC.
;
_cell_angle_alpha 90
_cell_angle_beta 98.4560(10)
_cell_angle_gamma 90
_cell_formula_units_Z 8
_cell_length_a 17.4273(5)
_cell_length_b 13.5792(4)
_cell_length_c 27.8866(8)
_cell_measurement_temperature 296(2)
_cell_volume 6527.6(3)
_computing_molecular_graphics 'Olex2 (Dolomanov et al., 2009)'
_computing_publication_material 'Olex2 (Dolomanov et al., 2009)'
_computing_structure_refinement 'ShelXL (Sheldrick, 2015)'
_computing_structure_solution 'ShelXT (Sheldrick, 2015)'
_diffrn_ambient_temperature 296.15
_diffrn_measured_fraction_theta_full 0.979
_diffrn_measured_fraction_theta_max 0.979
_diffrn_radiation_type CuK\a
_diffrn_radiation_wavelength 1.54178
_diffrn_reflns_av_R_equivalents 0.0617
_diffrn_reflns_av_unetI/netI 0.0586
_diffrn_reflns_Laue_measured_fraction_full 0.979
_diffrn_reflns_Laue_measured_fraction_max 0.979
_diffrn_reflns_limit_h_max 18
_diffrn_reflns_limit_h_min -20
_diffrn_reflns_limit_k_max 14
_diffrn_reflns_limit_k_min -15
_diffrn_reflns_limit_l_max 32
_diffrn_reflns_limit_l_min -31
_diffrn_reflns_number 45891
_diffrn_reflns_point_group_measured_fraction_full 0.979
_diffrn_reflns_point_group_measured_fraction_max 0.979
_diffrn_reflns_theta_full 64.505
_diffrn_reflns_theta_max 64.505
_diffrn_reflns_theta_min 2.563
_exptl_absorpt_coefficient_mu 9.686
_exptl_crystal_density_diffrn 1.750
_exptl_crystal_F_000 3404
_exptl_crystal_preparation Luminescent
_exptl_crystal_recrystallization_method 'Vapour deposition'
_refine_diff_density_max 1.831
_refine_diff_density_min -1.595
_refine_diff_density_rms 0.377
_refine_ls_extinction_method none
_refine_ls_goodness_of_fit_ref 1.122
_refine_ls_hydrogen_treatment mixed
_refine_ls_matrix_type full
_refine_ls_number_parameters 883
_refine_ls_number_reflns 10720
_refine_ls_number_restraints 0
_refine_ls_restrained_S_all 1.122
_refine_ls_R_factor_all 0.0560
_refine_ls_R_factor_gt 0.0499
_refine_ls_shift/su_max 0.001
_refine_ls_shift/su_mean 0.000
_refine_ls_structure_factor_coef Fsqd
_refine_ls_weighting_details 'w=1/[\s^2^(Fo^2^)+(0.1071P)^2^] where P=(Fo^2^+2Fc^2^)/3'
_refine_ls_weighting_scheme calc
_refine_ls_wR_factor_gt 0.1428
_refine_ls_wR_factor_ref 0.1545
_reflns_Friedel_coverage 0.000
_reflns_number_gt 9725
_reflns_number_total 10720
_reflns_threshold_expression 'I > 2\s(I)'
_cod_data_source_file d0nj03421e2.cif
_cod_data_source_block ir2bs
_cod_depositor_comments
;
Adding full bibliography for 7059990--7059991.cif.

2024-11-08
Z value and formula fixed to values more according to usual
chemical conventions.                 miguel
;
_cod_original_formula_sum 'C70 H63 Cl2 Ir2 N12 O8 S2'
_cod_original_formula_weight 1719.74
_cod_original_formula_moiety '2(C34 H22 Ir N6 S), 2(Cl), 2(C H4 O), 5(H2 O), H O'
_cod_original_formula_units_Z 4
_cod_database_code 7059990
_shelx_shelxl_version_number 2014/7
_shelx_space_group_comment
;
The symmetry employed for this shelxl refinement is uniquely defined
by the following loop, which should always be used as a source of
symmetry information in preference to the above space-group names.
They are only intended as comments.
;
_olex2_refinement_description
;
1. Fixed Uiso
 At 1.2 times of:
  All C(H) groups
 At 1.5 times of:
  All C(H,H,H) groups, All O(H) groups, All O(H,H) groups
2.a Free rotating group:
 O6(H6A,H6B), O9(H9A,H9B), O1AA(H1AD,H1AE), O0AA(H0AD,H0AE), O2(H2A,H2B)
2.b Aromatic/amide H refined with riding coordinates:
 C00G(H00G), C13(H13), C00K(H00K), C20(H20), C00R(H00R), C010(H010),
 C011(H011), C013(H013), C16(H16), C10(H10), C21(H21), C01C(H01C), C01D(H01D),
 C01F(H01F), C01H(H01H), C01I(H01I), C01K(H01K), C33(H33), C22(H22), C1(H1),
 C24(H24), C8(H8), C01T(H01T), C01V(H01V), C9(H9), C14(H14), C01Y(H01Y),
 C01Z(H01Z), C23(H23), C021(H021), C25(H25), C27(H27), C15(H15), C027(H027),
 C028(H028), C26(H26), C02A(H02A), C3(H3), C02F(H02F), C02G(H02G), C2(H2),
 C32(H32), C31(H31), C30(H30)
2.c Idealised Me refined as rotating group:
 C0AA(H0AA,H0AB,H0AC), C1AA(H1AA,H1AB,H1AC)
2.d Idealised tetrahedral OH refined as rotating group:
 O5(H5), O7(H7)
;
_olex2_submission_special_instructions 'No special instructions were received'

loop_
_space_group_symop_operation_xyz
'x, y, z'
'-x, y+1/2, -z+1/2'
'-x, -y, -z'
'x, -y-1/2, z-1/2'

loop_
_atom_site_label
_atom_site_type_symbol
_atom_site_fract_x
_atom_site_fract_y
_atom_site_fract_z
_atom_site_U_iso_or_equiv
_atom_site_adp_type
_atom_site_occupancy
_atom_site_site_symmetry_order
_atom_site_calc_flag
_atom_site_refinement_flags_posn
_atom_site_refinement_flags_adp
_atom_site_refinement_flags_occupancy
_atom_site_disorder_assembly
_atom_site_disorder_group
Ir2 Ir 0.50451(2) 0.28115(2) 0.33967(2) 0.01271(12) Uani 1 1 d . . . . .
Ir1 Ir 0.08944(2) 0.56629(2) 0.34336(2) 0.01349(12) Uani 1 1 d . . . . .
S2 S 0.37368(9) 0.66249(13) 0.50856(6) 0.0196(4) Uani 1 1 d . . . . .
S1 S -0.16546(10) 0.26696(14) 0.48767(6) 0.0242(4) Uani 1 1 d . . . . .
N7 N 0.5661(3) 0.1973(4) 0.39339(19) 0.0137(11) Uani 1 1 d . . . . .
N0AA N 0.4137(3) 0.3131(4) 0.37986(19) 0.0141(11) Uani 1 1 d . . . . .
N1 N 0.0906(3) 0.4990(4) 0.41337(19) 0.0148(11) Uani 1 1 d . . . . .
N4 N 0.0680(3) 0.6989(4) 0.37332(19) 0.0151(11) Uani 1 1 d . . . . .
N1AA N 0.5445(3) 0.4146(4) 0.37718(19) 0.0151(11) Uani 1 1 d . . . . .
C00D C 0.6394(4) 0.1702(5) 0.3865(2) 0.0130(13) Uani 1 1 d . . . . .
N2 N -0.0249(3) 0.5076(4) 0.3393(2) 0.0153(11) Uani 1 1 d . . . . .
C00G C 0.5382(4) 0.1658(5) 0.4337(2) 0.0164(13) Uani 1 1 d . . . . .
H00G H 0.4882 0.1835 0.4381 0.020 Uiso 1 1 calc R . . . .
N8 N 0.4424(3) 0.3533(4) 0.2810(2) 0.0194(12) Uani 1 1 d . . . . .
C13 C -0.0037(4) 0.7331(5) 0.3783(3) 0.0205(15) Uani 1 1 d . . . . .
H13 H -0.0465 0.6927 0.3693 0.025 Uiso 1 1 calc R . . . .
C00J C 0.4497(4) 0.1661(5) 0.3052(2) 0.0141(13) Uani 1 1 d . . . . .
C00K C 0.3505(4) 0.2566(5) 0.3830(2) 0.0177(14) Uani 1 1 d . . . . .
H00K H 0.3425 0.2006 0.3637 0.021 Uiso 1 1 calc R . . . .
C20 C 0.2663(4) 0.5793(5) 0.3439(2) 0.0184(14) Uani 1 1 d . . . . .
H20 H 0.2641 0.5185 0.3284 0.022 Uiso 1 1 calc R . . . .
N6 N -0.1837(3) 0.3120(5) 0.4334(2) 0.0246(13) Uani 1 1 d . . . . .
C17 C 0.1310(4) 0.7575(5) 0.3878(2) 0.0207(15) Uani 1 1 d . . . . .
N00Q N 0.4538(3) 0.6582(4) 0.4852(2) 0.0183(12) Uani 1 1 d . . . . .
C00R C 0.6857(4) 0.1151(5) 0.4212(2) 0.0191(14) Uani 1 1 d . . . . .
H00R H 0.7362 0.0992 0.4169 0.023 Uiso 1 1 calc R . . . .
C00S C 0.3978(4) 0.1899(5) 0.2625(2) 0.0175(14) Uani 1 1 d . . . . .
C00T C 0.4231(3) 0.3964(5) 0.4076(2) 0.0133(13) Uani 1 1 d . . . . .
N5 N -0.0755(3) 0.3025(4) 0.5028(2) 0.0210(12) Uani 1 1 d . . . . .
C5 C 0.0231(4) 0.4499(5) 0.4193(2) 0.0141(13) Uani 1 1 d . . . . .
C19 C 0.1979(4) 0.6213(5) 0.3553(2) 0.0153(13) Uani 1 1 d . . . . .
C18 C 0.2042(4) 0.7140(5) 0.3791(2) 0.0183(15) Uani 1 1 d . . . . .
C6 C -0.0399(4) 0.4550(5) 0.3783(2) 0.0156(13) Uani 1 1 d . . . . .
C010 C 0.7314(4) 0.1817(5) 0.3250(2) 0.0190(14) Uani 1 1 d . . . . .
H010 H 0.7702 0.1491 0.3455 0.023 Uiso 1 1 calc R . . . .
C011 C 0.4489(4) 0.0682(5) 0.3215(2) 0.0155(13) Uani 1 1 d . . . . .
H011 H 0.4810 0.0499 0.3497 0.019 Uiso 1 1 calc R . . . .
N3 N 0.1204(3) 0.4436(4) 0.3073(2) 0.0173(12) Uani 1 1 d . . . . .
C013 C 0.2976(4) 0.2790(5) 0.4137(3) 0.0180(14) Uani 1 1 d . . . . .
H013 H 0.2560 0.2371 0.4155 0.022 Uiso 1 1 calc R . . . .
C11 C -0.1207(4) 0.3570(5) 0.4245(2) 0.0200(15) Uani 1 1 d . . . . .
C016 C 0.6609(4) 0.2020(5) 0.3400(2) 0.0188(14) Uani 1 1 d . . . . .
N017 N 0.3334(3) 0.5591(4) 0.4889(2) 0.0193(12) Uani 1 1 d . . . . .
C018 C 0.3694(4) 0.4245(5) 0.4370(2) 0.0157(14) Uani 1 1 d . . . . .
C16 C 0.1218(5) 0.8498(6) 0.4067(3) 0.0262(16) Uani 1 1 d . . . . .
H16 H 0.1652 0.8883 0.4171 0.031 Uiso 1 1 calc R . . . .
C10 C -0.0813(4) 0.5116(5) 0.3009(2) 0.0214(15) Uani 1 1 d . . . . .
H10 H -0.0722 0.5464 0.2736 0.026 Uiso 1 1 calc R . . . .
C21 C 0.3367(4) 0.6259(6) 0.3553(2) 0.0218(15) Uani 1 1 d . . . . .
H21 H 0.3810 0.5976 0.3462 0.026 Uiso 1 1 calc R . . . .
C01C C 0.6571(4) 0.0834(5) 0.4625(2) 0.0214(15) Uani 1 1 d . . . . .
H01C H 0.6879 0.0463 0.4859 0.026 Uiso 1 1 calc R . . . .
C01D C 0.6864(4) 0.2580(5) 0.2486(2) 0.0194(14) Uani 1 1 d . . . . .
H01D H 0.6953 0.2766 0.2178 0.023 Uiso 1 1 calc R . . . .
C01E C 0.3942(4) 0.2952(5) 0.2500(2) 0.0179(14) Uani 1 1 d . . . . .
C01F C 0.7439(4) 0.2102(5) 0.2791(3) 0.0222(16) Uani 1 1 d . . . . .
H01F H 0.7912 0.1970 0.2688 0.027 Uiso 1 1 calc R . . . .
C28 C 0.1167(4) 0.4532(5) 0.2577(2) 0.0204(15) Uani 1 1 d . . . . .
C01H C 0.5819(4) 0.1081(5) 0.4682(2) 0.0202(15) Uani 1 1 d . . . . .
H01H H 0.5609 0.0859 0.4950 0.024 Uiso 1 1 calc R . . . .
C01I C 0.6163(4) 0.2785(5) 0.2632(2) 0.0174(14) Uani 1 1 d . . . . .
H01I H 0.5782 0.3096 0.2416 0.021 Uiso 1 1 calc R . . . .
C01J C 0.4941(4) 0.4537(5) 0.4050(2) 0.0129(12) Uani 1 1 d . . . . .
C01K C 0.3519(4) 0.1196(5) 0.2365(2) 0.0211(15) Uani 1 1 d . . . . .
H01K H 0.3199 0.1367 0.2080 0.025 Uiso 1 1 calc R . . . .
C34 C 0.0760(3) 0.6192(5) 0.2751(2) 0.0178(14) Uani 1 1 d . . . . .
C33 C 0.0492(4) 0.7133(6) 0.2589(3) 0.0230(16) Uani 1 1 d . . . . .
H33 H 0.0403 0.7611 0.2813 0.028 Uiso 1 1 calc R . . . .
C7 C -0.1106(4) 0.4094(5) 0.3803(3) 0.0185(14) Uani 1 1 d . . . . .
C22 C 0.3426(4) 0.7167(5) 0.3806(3) 0.0222(16) Uani 1 1 d . . . . .
H22 H 0.3906 0.7466 0.3893 0.027 Uiso 1 1 calc R . . . .
C1 C 0.1479(4) 0.4991(5) 0.4505(2) 0.0176(14) Uani 1 1 d . . . . .
H1 H 0.1933 0.5327 0.4470 0.021 Uiso 1 1 calc R . . . .
C24 C 0.1447(4) 0.3577(5) 0.3290(3) 0.0192(14) Uani 1 1 d . . . . .
H24 H 0.1456 0.3508 0.3623 0.023 Uiso 1 1 calc R . . . .
C8 C -0.1682(4) 0.4146(6) 0.3400(3) 0.0218(15) Uani 1 1 d . . . . .
H8 H -0.2159 0.3840 0.3400 0.026 Uiso 1 1 calc R . . . .
C01T C 0.3063(4) 0.3627(5) 0.4413(2) 0.0190(14) Uani 1 1 d . . . . .
H01T H 0.2714 0.3781 0.4624 0.023 Uiso 1 1 calc R . . . .
C01U C 0.6003(4) 0.2541(5) 0.3095(2) 0.0148(13) Uani 1 1 d . . . . .
C01V C 0.4437(4) 0.4523(5) 0.2737(2) 0.0186(14) Uani 1 1 d . . . . .
H01V H 0.4786 0.4909 0.2940 0.022 Uiso 1 1 calc R . . . .
C9 C -0.1523(4) 0.4661(6) 0.3003(3) 0.0256(16) Uani 1 1 d . . . . .
H9 H -0.1895 0.4704 0.2729 0.031 Uiso 1 1 calc R . . . .
C14 C -0.0150(5) 0.8253(6) 0.3963(3) 0.0311(18) Uani 1 1 d . . . . .
H14 H -0.0648 0.8470 0.3989 0.037 Uiso 1 1 calc R . . . .
C01Y C 0.6089(4) 0.4649(5) 0.3739(2) 0.0169(14) Uani 1 1 d . . . . .
H01Y H 0.6436 0.4394 0.3547 0.020 Uiso 1 1 calc R . . . .
C01Z C 0.3947(4) 0.4964(5) 0.2370(3) 0.0233(15) Uani 1 1 d . . . . .
H01Z H 0.3957 0.5644 0.2330 0.028 Uiso 1 1 calc R . . . .
C23 C 0.2771(4) 0.7591(6) 0.3919(3) 0.0244(16) Uani 1 1 d . . . . .
H23 H 0.2804 0.8189 0.4084 0.029 Uiso 1 1 calc R . . . .
C021 C 0.3540(4) 0.0235(5) 0.2530(3) 0.0214(15) Uani 1 1 d . . . . .
H021 H 0.3239 -0.0247 0.2356 0.026 Uiso 1 1 calc R . . . .
C12 C -0.0584(4) 0.3528(5) 0.4641(2) 0.0188(14) Uani 1 1 d . . . . .
C25 C 0.1680(4) 0.2806(6) 0.3027(3) 0.0259(17) Uani 1 1 d . . . . .
H25 H 0.1853 0.2225 0.3183 0.031 Uiso 1 1 calc R . . . .
C024 C 0.3825(4) 0.5166(5) 0.4624(2) 0.0148(13) Uani 1 1 d . . . . .
C27 C 0.1393(4) 0.3759(6) 0.2307(3) 0.0254(16) Uani 1 1 d . . . . .
H27 H 0.1366 0.3825 0.1973 0.031 Uiso 1 1 calc R . . . .
C15 C 0.0487(5) 0.8857(6) 0.4105(3) 0.0325(18) Uani 1 1 d . . . . .
H15 H 0.0422 0.9488 0.4223 0.039 Uiso 1 1 calc R . . . .
C027 C 0.6272(4) 0.5541(5) 0.3977(3) 0.0217(15) Uani 1 1 d . . . . .
H027 H 0.6729 0.5869 0.3943 0.026 Uiso 1 1 calc R . . . .
C028 C 0.3435(4) 0.4391(6) 0.2057(3) 0.0256(17) Uani 1 1 d . . . . .
H028 H 0.3092 0.4681 0.1811 0.031 Uiso 1 1 calc R . . . .
C26 C 0.1660(4) 0.2888(6) 0.2530(3) 0.0287(18) Uani 1 1 d . . . . .
H26 H 0.1821 0.2370 0.2350 0.034 Uiso 1 1 calc R . . . .
C02A C 0.4017(4) -0.0007(5) 0.2963(2) 0.0194(14) Uani 1 1 d . . . . .
H02A H 0.4014 -0.0647 0.3081 0.023 Uiso 1 1 calc R . . . .
C4 C 0.0155(4) 0.3992(5) 0.4620(2) 0.0168(14) Uani 1 1 d . . . . .
C02C C 0.4511(4) 0.5748(5) 0.4597(2) 0.0152(13) Uani 1 1 d . . . . .
C29 C 0.0893(4) 0.5497(6) 0.2394(2) 0.0201(15) Uani 1 1 d . . . . .
C3 C 0.0774(4) 0.3993(5) 0.5001(2) 0.0178(14) Uani 1 1 d . . . . .
H3 H 0.0741 0.3650 0.5286 0.021 Uiso 1 1 calc R . . . .
C02F C 0.3448(4) 0.3380(6) 0.2120(2) 0.0229(15) Uani 1 1 d . . . . .
H02F H 0.3123 0.2984 0.1907 0.027 Uiso 1 1 calc R . . . .
C02G C 0.5764(4) 0.5933(5) 0.4265(2) 0.0192(14) Uani 1 1 d . . . . .
H02G H 0.5873 0.6527 0.4427 0.023 Uiso 1 1 calc R . . . .
C2 C 0.1439(4) 0.4517(5) 0.4945(3) 0.0206(15) Uani 1 1 d . . . . .
H2 H 0.1853 0.4552 0.5196 0.025 Uiso 1 1 calc R . . . .
C02I C 0.5085(4) 0.5413(5) 0.4305(2) 0.0154(13) Uani 1 1 d . . . . .
C32 C 0.0360(4) 0.7353(6) 0.2092(3) 0.0292(17) Uani 1 1 d . . . . .
H32 H 0.0185 0.7977 0.1992 0.035 Uiso 1 1 calc R . . . .
C31 C 0.0485(5) 0.6659(7) 0.1751(3) 0.036(2) Uani 1 1 d . . . . .
H31 H 0.0391 0.6813 0.1423 0.043 Uiso 1 1 calc R . . . .
C30 C 0.0754(4) 0.5729(6) 0.1899(3) 0.0267(17) Uani 1 1 d . . . . .
H30 H 0.0841 0.5260 0.1670 0.032 Uiso 1 1 calc R . . . .
Cl1 Cl 0.79957(10) 0.68327(15) 0.37888(6) 0.0300(4) Uani 1 1 d . . . . .
Cl2 Cl 0.12067(12) 0.16597(18) 0.43568(7) 0.0409(5) Uani 1 1 d . . . . .
O5 O 0.4988(3) -0.1217(5) 0.4148(2) 0.0362(13) Uani 1 1 d . . . . .
H5 H 0.4619 -0.0890 0.4018 0.054 Uiso 1 1 calc GR . . . .
O6 O 0.3722(4) 0.0097(5) 0.4290(2) 0.0386(14) Uani 1 1 d . . . . .
H6A H 0.3770 0.0634 0.4448 0.058 Uiso 1 1 d G . . . .
H6B H 0.4165 -0.0165 0.4294 0.058 Uiso 1 1 d G . . . .
O7 O 0.2263(4) 0.0496(5) 0.3754(2) 0.0443(16) Uani 1 1 d . . . . .
H7 H 0.2697 0.0695 0.3722 0.066 Uiso 1 1 calc GR . . . .
O9 O 0.8025(4) -0.0753(6) 0.3830(3) 0.058(2) Uani 1 1 d . . . . .
H9A H 0.8311 -0.0343 0.4004 0.086 Uiso 1 1 d G . . . .
H9B H 0.7619 -0.0464 0.3693 0.086 Uiso 1 1 d G . . . .
O1AA O 0.8387(6) -0.0033(7) 0.4783(3) 0.076(2) Uani 1 1 d . . . . .
H1AD H 0.8206 -0.0370 0.4535 0.115 Uiso 1 1 d G . . . .
H1AE H 0.8756 0.0327 0.4717 0.115 Uiso 1 1 d G . . . .
C0AA C 0.1883(6) 0.0144(7) 0.3303(3) 0.045(2) Uani 1 1 d . . . . .
H0AA H 0.2127 0.0417 0.3046 0.067 Uiso 1 1 calc GR . . . .
H0AB H 0.1348 0.0337 0.3262 0.067 Uiso 1 1 calc GR . . . .
H0AC H 0.1918 -0.0561 0.3296 0.067 Uiso 1 1 calc GR . . . .
C1AA C 0.5497(6) -0.1415(8) 0.3806(3) 0.046(2) Uani 1 1 d . . . . .
H1AA H 0.5348 -0.1026 0.3521 0.070 Uiso 1 1 calc GR . . . .
H1AB H 0.5468 -0.2101 0.3722 0.070 Uiso 1 1 calc GR . . . .
H1AC H 0.6018 -0.1253 0.3946 0.070 Uiso 1 1 calc GR . . . .
O0AA O 0.9727(12) 0.0906(9) 0.4691(9) 0.195(10) Uani 1 1 d . . . . .
H0AD H 1.0183 0.0787 0.4632 0.292 Uiso 1 1 d G . . . .
H0AE H 0.9410 0.0506 0.4533 0.292 Uiso 1 1 d G . . . .
O2 O 0.2555(4) 0.2359(6) 0.5246(2) 0.0506(17) Uani 1 1 d . . . . .
H2A H 0.2475 0.2808 0.5445 0.076 Uiso 1 1 d G . . . .
H2B H 0.2353 0.1823 0.5324 0.076 Uiso 1 1 d G . . . .
O1 O 0.3935(4) 0.1521(5) 0.5049(3) 0.0378(16) Uiso 1 1 d . . . . .
H1A H 0.396(4) 0.137(5) 0.487(3) 0.001(18) Uiso 1 1 d . . . . .

loop_
_atom_site_aniso_label
_atom_site_aniso_U_11
_atom_site_aniso_U_22
_atom_site_aniso_U_33
_atom_site_aniso_U_23
_atom_site_aniso_U_13
_atom_site_aniso_U_12
Ir2 0.01472(18) 0.01092(19) 0.01234(18) -0.00042(10) 0.00154(11) 0.00020(10)
Ir1 0.01207(18) 0.0146(2) 0.01322(18) 0.00147(10) -0.00013(11) -0.00069(10)
S2 0.0190(8) 0.0198(9) 0.0194(8) -0.0072(7) 0.0009(6) 0.0014(7)
S1 0.0231(9) 0.0283(10) 0.0220(9) 0.0023(7) 0.0060(7) -0.0072(7)
N7 0.015(3) 0.012(3) 0.013(3) -0.002(2) 0.001(2) -0.003(2)
N0AA 0.015(3) 0.015(3) 0.013(3) 0.000(2) 0.002(2) -0.001(2)
N1 0.016(3) 0.013(3) 0.016(3) -0.002(2) 0.004(2) 0.000(2)
N4 0.020(3) 0.014(3) 0.011(3) 0.004(2) 0.001(2) 0.000(2)
N1AA 0.019(3) 0.018(3) 0.008(2) -0.003(2) 0.000(2) -0.003(2)
C00D 0.015(3) 0.012(3) 0.011(3) -0.002(2) -0.002(2) 0.000(3)
N2 0.014(3) 0.012(3) 0.019(3) 0.000(2) -0.001(2) 0.000(2)
C00G 0.022(3) 0.016(4) 0.011(3) -0.003(3) 0.001(2) -0.003(3)
N8 0.020(3) 0.018(3) 0.020(3) 0.005(2) 0.004(2) 0.002(2)
C13 0.022(4) 0.020(4) 0.020(4) 0.000(3) 0.003(3) 0.004(3)
C00J 0.016(3) 0.011(3) 0.015(3) -0.003(3) 0.002(2) 0.003(3)
C00K 0.024(3) 0.008(3) 0.021(3) 0.003(3) 0.003(3) -0.001(3)
C20 0.012(3) 0.023(4) 0.019(3) 0.001(3) -0.004(2) 0.000(3)
N6 0.025(3) 0.028(4) 0.022(3) 0.002(3) 0.007(2) -0.006(3)
C17 0.033(4) 0.011(3) 0.019(3) 0.001(3) 0.006(3) -0.005(3)
N00Q 0.020(3) 0.019(3) 0.016(3) -0.002(2) 0.000(2) -0.003(2)
C00R 0.022(3) 0.015(4) 0.019(3) 0.001(3) -0.002(3) 0.002(3)
C00S 0.020(3) 0.016(4) 0.015(3) -0.001(3) -0.001(3) 0.002(3)
C00T 0.013(3) 0.014(3) 0.012(3) 0.002(3) 0.000(2) 0.004(3)
N5 0.023(3) 0.020(3) 0.021(3) 0.000(2) 0.006(2) -0.001(3)
C5 0.016(3) 0.011(3) 0.016(3) 0.000(3) 0.006(3) -0.001(3)
C19 0.021(3) 0.014(3) 0.012(3) 0.006(3) 0.004(2) -0.001(3)
C18 0.026(4) 0.019(4) 0.009(3) 0.007(3) 0.001(3) -0.008(3)
C6 0.020(3) 0.012(3) 0.014(3) -0.003(3) 0.002(3) -0.002(3)
C010 0.022(3) 0.019(4) 0.015(3) -0.003(3) 0.002(3) 0.000(3)
C011 0.016(3) 0.014(4) 0.016(3) -0.003(3) 0.000(2) 0.000(3)
N3 0.013(3) 0.018(3) 0.019(3) -0.004(2) -0.005(2) -0.001(2)
C013 0.011(3) 0.016(4) 0.027(4) 0.001(3) 0.002(3) -0.003(3)
C11 0.019(3) 0.021(4) 0.020(3) -0.005(3) 0.002(3) -0.002(3)
C016 0.023(3) 0.021(4) 0.013(3) -0.003(3) 0.004(3) -0.001(3)
N017 0.020(3) 0.017(3) 0.020(3) -0.002(2) 0.001(2) 0.003(2)
C018 0.011(3) 0.017(4) 0.017(3) 0.004(3) -0.003(2) 0.003(3)
C16 0.033(4) 0.017(4) 0.028(4) 0.000(3) 0.004(3) -0.003(3)
C10 0.021(3) 0.024(4) 0.018(3) 0.005(3) -0.004(3) -0.002(3)
C21 0.015(3) 0.031(4) 0.018(3) 0.012(3) -0.002(3) -0.002(3)
C01C 0.025(4) 0.022(4) 0.017(3) 0.000(3) 0.001(3) 0.001(3)
C01D 0.029(4) 0.018(4) 0.012(3) -0.005(3) 0.006(3) -0.004(3)
C01E 0.014(3) 0.024(4) 0.016(3) -0.001(3) 0.003(3) 0.002(3)
C01F 0.028(4) 0.019(4) 0.023(4) -0.011(3) 0.012(3) -0.004(3)
C28 0.019(3) 0.024(4) 0.018(3) -0.003(3) 0.002(3) -0.008(3)
C01H 0.027(4) 0.021(4) 0.012(3) 0.006(3) 0.002(3) 0.000(3)
C01I 0.021(3) 0.016(4) 0.015(3) 0.001(3) 0.003(3) 0.001(3)
C01J 0.020(3) 0.009(3) 0.009(3) 0.001(2) 0.001(2) 0.002(3)
C01K 0.022(3) 0.021(4) 0.019(3) -0.003(3) -0.004(3) 0.005(3)
C34 0.006(3) 0.030(4) 0.017(3) -0.001(3) -0.001(2) -0.003(3)
C33 0.018(3) 0.030(4) 0.020(4) 0.013(3) 0.002(3) 0.001(3)
C7 0.020(3) 0.014(3) 0.023(4) -0.002(3) 0.007(3) 0.004(3)
C22 0.009(3) 0.027(4) 0.028(4) 0.010(3) -0.006(3) -0.009(3)
C1 0.017(3) 0.017(4) 0.018(3) -0.001(3) 0.000(3) -0.001(3)
C24 0.019(3) 0.015(4) 0.023(3) 0.000(3) 0.002(3) 0.003(3)
C8 0.016(3) 0.025(4) 0.024(4) -0.002(3) 0.002(3) -0.004(3)
C01T 0.020(3) 0.016(4) 0.022(3) 0.005(3) 0.004(3) 0.003(3)
C01U 0.012(3) 0.012(3) 0.018(3) -0.003(3) -0.004(2) 0.000(3)
C01V 0.019(3) 0.016(4) 0.021(4) 0.002(3) 0.004(3) 0.002(3)
C9 0.023(4) 0.031(4) 0.022(4) 0.001(3) -0.001(3) 0.001(3)
C14 0.035(4) 0.021(4) 0.039(4) 0.000(3) 0.010(3) 0.009(3)
C01Y 0.015(3) 0.023(4) 0.013(3) -0.002(3) 0.003(2) -0.006(3)
C01Z 0.029(4) 0.016(4) 0.024(4) 0.003(3) 0.001(3) 0.003(3)
C23 0.032(4) 0.020(4) 0.021(4) 0.000(3) 0.003(3) -0.009(3)
C021 0.018(3) 0.019(4) 0.026(4) -0.003(3) 0.000(3) -0.003(3)
C12 0.021(3) 0.017(4) 0.018(3) -0.001(3) 0.004(3) 0.003(3)
C25 0.024(4) 0.020(4) 0.033(4) -0.002(3) 0.004(3) 0.001(3)
C024 0.019(3) 0.013(3) 0.012(3) 0.004(3) 0.002(2) 0.004(3)
C27 0.025(4) 0.029(4) 0.022(4) -0.006(3) 0.004(3) -0.006(3)
C15 0.042(5) 0.018(4) 0.038(5) -0.006(3) 0.008(4) 0.003(4)
C027 0.019(3) 0.021(4) 0.025(4) 0.004(3) 0.005(3) 0.000(3)
C028 0.027(4) 0.032(5) 0.018(4) 0.010(3) 0.002(3) 0.011(3)
C26 0.027(4) 0.024(4) 0.036(4) -0.010(3) 0.006(3) -0.004(3)
C02A 0.022(3) 0.013(4) 0.023(3) 0.000(3) 0.002(3) -0.001(3)
C4 0.021(3) 0.011(3) 0.019(3) -0.002(3) 0.003(3) 0.001(3)
C02C 0.016(3) 0.016(4) 0.012(3) 0.001(3) -0.003(2) 0.001(3)
C29 0.018(3) 0.027(4) 0.014(3) 0.004(3) 0.000(3) -0.004(3)
C3 0.022(3) 0.016(4) 0.016(3) -0.001(3) 0.003(3) 0.008(3)
C02F 0.030(4) 0.023(4) 0.016(3) 0.001(3) 0.002(3) -0.002(3)
C02G 0.021(3) 0.019(4) 0.016(3) 0.003(3) -0.005(3) -0.003(3)
C2 0.020(3) 0.022(4) 0.019(3) -0.006(3) 0.001(3) 0.001(3)
C02I 0.022(3) 0.011(3) 0.012(3) 0.004(3) -0.001(2) -0.003(3)
C32 0.025(4) 0.032(5) 0.031(4) 0.012(4) 0.003(3) 0.002(3)
C31 0.042(5) 0.045(5) 0.020(4) 0.008(4) -0.002(3) -0.013(4)
C30 0.031(4) 0.036(5) 0.012(3) 0.001(3) -0.003(3) -0.007(3)
Cl1 0.0222(8) 0.0397(11) 0.0286(9) -0.0088(8) 0.0049(7) -0.0065(8)
Cl2 0.0338(10) 0.0525(14) 0.0364(11) -0.0086(9) 0.0051(8) -0.0047(9)
O5 0.024(3) 0.047(4) 0.036(3) -0.001(3) 0.000(2) 0.003(3)
O6 0.050(4) 0.041(4) 0.024(3) 0.002(3) 0.005(3) 0.013(3)
O7 0.040(3) 0.055(4) 0.037(3) -0.020(3) 0.003(3) -0.013(3)
O9 0.050(4) 0.073(5) 0.052(5) 0.020(4) 0.013(3) 0.033(4)
O1AA 0.080(6) 0.061(6) 0.078(6) -0.008(5) -0.024(5) -0.004(4)
C0AA 0.068(6) 0.039(5) 0.028(4) -0.008(4) 0.007(4) -0.018(5)
C1AA 0.054(6) 0.054(6) 0.033(5) 0.015(4) 0.011(4) 0.010(5)
O0AA 0.229(17) 0.075(8) 0.34(2) 0.030(11) 0.25(2) 0.029(9)
O2 0.062(4) 0.051(4) 0.041(4) -0.002(3) 0.016(3) 0.004(4)

loop_
_atom_type_symbol
_atom_type_description
_atom_type_scat_dispersion_real
_atom_type_scat_dispersion_imag
_atom_type_scat_source
C C 0.0181 0.0091 'International Tables Vol C Tables 4.2.6.8 and 6.1.1.4'
H H 0.0000 0.0000 'International Tables Vol C Tables 4.2.6.8 and 6.1.1.4'
Cl Cl 0.3639 0.7018 'International Tables Vol C Tables 4.2.6.8 and 6.1.1.4'
Ir Ir -4.7710 6.5667 'International Tables Vol C Tables 4.2.6.8 and 6.1.1.4'
N N 0.0311 0.0180 'International Tables Vol C Tables 4.2.6.8 and 6.1.1.4'
O O 0.0492 0.0322 'International Tables Vol C Tables 4.2.6.8 and 6.1.1.4'
S S 0.3331 0.5567 'International Tables Vol C Tables 4.2.6.8 and 6.1.1.4'

loop_
_geom_angle_atom_site_label_1
_geom_angle_atom_site_label_2
_geom_angle_atom_site_label_3
_geom_angle
_geom_angle_site_symmetry_1
_geom_angle_site_symmetry_3
_geom_angle_publ_flag
N7 Ir2 N0AA 94.5(2) . . ?
N7 Ir2 N1AA 90.9(2) . . ?
N7 Ir2 N8 174.2(2) . . ?
N0AA Ir2 N1AA 77.5(2) . . ?
N8 Ir2 N0AA 88.7(2) . . ?
N8 Ir2 N1AA 94.6(2) . . ?
C00J Ir2 N7 94.6(2) . . ?
C00J Ir2 N0AA 94.2(2) . . ?
C00J Ir2 N1AA 170.4(2) . . ?
C00J Ir2 N8 80.3(2) . . ?
C00J Ir2 C01U 91.3(2) . . ?
C01U Ir2 N7 80.1(2) . . ?
C01U Ir2 N0AA 172.6(2) . . ?
C01U Ir2 N1AA 97.4(2) . . ?
C01U Ir2 N8 97.2(2) . . ?
N4 Ir1 N1 88.9(2) . . ?
N4 Ir1 N2 97.2(2) . . ?
N4 Ir1 N3 171.9(2) . . ?
N2 Ir1 N1 76.9(2) . . ?
C19 Ir1 N1 97.1(2) . . ?
C19 Ir1 N4 80.1(2) . . ?
C19 Ir1 N2 173.6(2) . . ?
C19 Ir1 N3 94.2(2) . . ?
C19 Ir1 C34 90.0(2) . . ?
N3 Ir1 N1 97.6(2) . . ?
N3 Ir1 N2 88.9(2) . . ?
C34 Ir1 N1 172.7(2) . . ?
C34 Ir1 N4 94.0(3) . . ?
C34 Ir1 N2 96.0(2) . . ?
C34 Ir1 N3 80.2(3) . . ?
N00Q S2 N017 100.8(3) . . ?
N6 S1 N5 100.3(3) . . ?
C00D N7 Ir2 116.4(4) . . ?
C00G N7 Ir2 124.5(4) . . ?
C00G N7 C00D 119.1(6) . . ?
C00K N0AA Ir2 126.6(5) . . ?
C00K N0AA C00T 117.6(5) . . ?
C00T N0AA Ir2 115.7(4) . . ?
C5 N1 Ir1 114.8(4) . . ?
C1 N1 Ir1 127.7(4) . . ?
C1 N1 C5 117.5(5) . . ?
C13 N4 Ir1 124.6(5) . . ?
C13 N4 C17 118.8(6) . . ?
C17 N4 Ir1 116.6(4) . . ?
C01J N1AA Ir2 114.5(4) . . ?
C01Y N1AA Ir2 127.8(4) . . ?
C01Y N1AA C01J 117.5(6) . . ?
N7 C00D C00R 120.4(6) . . ?
N7 C00D C016 114.2(6) . . ?
C00R C00D C016 125.4(6) . . ?
C6 N2 Ir1 116.2(4) . . ?
C10 N2 Ir1 126.6(4) . . ?
C10 N2 C6 117.0(6) . . ?
N7 C00G H00G 119.0 . . ?
N7 C00G C01H 122.0(6) . . ?
C01H C00G H00G 119.0 . . ?
C01E N8 Ir2 115.4(4) . . ?
C01V N8 Ir2 124.6(5) . . ?
C01V N8 C01E 119.9(6) . . ?
N4 C13 H13 118.9 . . ?
N4 C13 C14 122.1(7) . . ?
C14 C13 H13 118.9 . . ?
C00S C00J Ir2 115.1(5) . . ?
C011 C00J Ir2 127.5(5) . . ?
C011 C00J C00S 116.8(6) . . ?
N0AA C00K H00K 118.7 . . ?
N0AA C00K C013 122.5(6) . . ?
C013 C00K H00K 118.7 . . ?
C19 C20 H20 119.3 . . ?
C21 C20 H20 119.3 . . ?
C21 C20 C19 121.3(7) . . ?
C11 N6 S1 107.3(5) . . ?
N4 C17 C18 113.5(6) . . ?
N4 C17 C16 120.6(7) . . ?
C16 C17 C18 125.9(7) . . ?
C02C N00Q S2 106.2(4) . . ?
C00D C00R H00R 119.9 . . ?
C00D C00R C01C 120.2(6) . . ?
C01C C00R H00R 119.9 . . ?
C00J C00S C01E 114.7(6) . . ?
C01K C00S C00J 122.0(7) . . ?
C01K C00S C01E 123.2(6) . . ?
N0AA C00T C018 121.8(6) . . ?
N0AA C00T C01J 116.2(5) . . ?
C018 C00T C01J 122.0(6) . . ?
C12 N5 S1 105.0(5) . . ?
N1 C5 C6 115.8(5) . . ?
N1 C5 C4 121.9(6) . . ?
C4 C5 C6 122.3(6) . . ?
C20 C19 Ir1 128.4(5) . . ?
C20 C19 C18 117.2(6) . . ?
C18 C19 Ir1 114.4(5) . . ?
C19 C18 C17 115.3(6) . . ?
C23 C18 C17 124.1(6) . . ?
C23 C18 C19 120.6(7) . . ?
N2 C6 C5 116.1(6) . . ?
N2 C6 C7 122.9(6) . . ?
C7 C6 C5 121.0(6) . . ?
C016 C010 H010 120.3 . . ?
C01F C010 H010 120.3 . . ?
C01F C010 C016 119.4(7) . . ?
C00J C011 H011 119.5 . . ?
C02A C011 C00J 120.9(6) . . ?
C02A C011 H011 119.5 . . ?
C28 N3 Ir1 115.8(5) . . ?
C24 N3 Ir1 124.4(5) . . ?
C24 N3 C28 119.7(6) . . ?
C00K C013 H013 119.9 . . ?
C01T C013 C00K 120.3(6) . . ?
C01T C013 H013 119.9 . . ?
N6 C11 C7 126.6(7) . . ?
N6 C11 C12 113.4(6) . . ?
C12 C11 C7 120.0(6) . . ?
C010 C016 C00D 124.2(6) . . ?
C010 C016 C01U 121.7(6) . . ?
C01U C016 C00D 114.1(6) . . ?
C024 N017 S2 106.1(5) . . ?
C00T C018 C01T 119.6(6) . . ?
C00T C018 C024 117.2(6) . . ?
C01T C018 C024 123.2(6) . . ?
C17 C16 H16 119.7 . . ?
C17 C16 C15 120.7(7) . . ?
C15 C16 H16 119.7 . . ?
N2 C10 H10 118.6 . . ?
N2 C10 C9 122.8(6) . . ?
C9 C10 H10 118.6 . . ?
C20 C21 H21 119.6 . . ?
C20 C21 C22 120.8(6) . . ?
C22 C21 H21 119.6 . . ?
C00R C01C H01C 120.6 . . ?
C01H C01C C00R 118.9(7) . . ?
C01H C01C H01C 120.6 . . ?
C01F C01D H01D 119.6 . . ?
C01I C01D H01D 119.6 . . ?
C01I C01D C01F 120.7(6) . . ?
N8 C01E C00S 114.3(6) . . ?
N8 C01E C02F 119.7(6) . . ?
C02F C01E C00S 125.9(6) . . ?
C010 C01F H01F 119.8 . . ?
C01D C01F C010 120.3(6) . . ?
C01D C01F H01F 119.8 . . ?
N3 C28 C27 119.9(7) . . ?
N3 C28 C29 113.6(6) . . ?
C27 C28 C29 126.5(6) . . ?
C00G C01H C01C 119.4(6) . . ?
C00G C01H H01H 120.3 . . ?
C01C C01H H01H 120.3 . . ?
C01D C01I H01I 118.9 . . ?
C01D C01I C01U 122.1(6) . . ?
C01U C01I H01I 118.9 . . ?
N1AA C01J C00T 116.1(6) . . ?
N1AA C01J C02I 122.9(6) . . ?
C02I C01J C00T 121.1(6) . . ?
C00S C01K H01K 120.3 . . ?
C00S C01K C021 119.5(7) . . ?
C021 C01K H01K 120.3 . . ?
C33 C34 Ir1 127.8(5) . . ?
C33 C34 C29 117.3(6) . . ?
C29 C34 Ir1 114.8(5) . . ?
C34 C33 H33 119.7 . . ?
C32 C33 C34 120.5(7) . . ?
C32 C33 H33 119.7 . . ?
C6 C7 C11 118.0(6) . . ?
C6 C7 C8 118.9(6) . . ?
C8 C7 C11 123.0(6) . . ?
C21 C22 H22 120.5 . . ?
C23 C22 C21 119.0(6) . . ?
C23 C22 H22 120.5 . . ?
N1 C1 H1 118.1 . . ?
N1 C1 C2 123.7(6) . . ?
C2 C1 H1 118.1 . . ?
N3 C24 H24 119.5 . . ?
N3 C24 C25 121.0(7) . . ?
C25 C24 H24 119.5 . . ?
C7 C8 H8 121.0 . . ?
C9 C8 C7 118.0(7) . . ?
C9 C8 H8 121.0 . . ?
C013 C01T C018 118.0(6) . . ?
C013 C01T H01T 121.0 . . ?
C018 C01T H01T 121.0 . . ?
C016 C01U Ir2 115.0(4) . . ?
C01I C01U Ir2 129.3(5) . . ?
C01I C01U C016 115.7(6) . . ?
N8 C01V H01V 119.2 . . ?
N8 C01V C01Z 121.5(7) . . ?
C01Z C01V H01V 119.2 . . ?
C10 C9 H9 119.8 . . ?
C8 C9 C10 120.4(7) . . ?
C8 C9 H9 119.8 . . ?
C13 C14 H14 120.3 . . ?
C13 C14 C15 119.4(7) . . ?
C15 C14 H14 120.3 . . ?
N1AA C01Y H01Y 118.4 . . ?
N1AA C01Y C027 123.2(6) . . ?
C027 C01Y H01Y 118.4 . . ?
C01V C01Z H01Z 120.2 . . ?
C01V C01Z C028 119.7(7) . . ?
C028 C01Z H01Z 120.2 . . ?
C18 C23 H23 119.5 . . ?
C22 C23 C18 120.9(7) . . ?
C22 C23 H23 119.5 . . ?
C01K C021 H021 120.3 . . ?
C01K C021 C02A 119.5(7) . . ?
C02A C021 H021 120.3 . . ?
N5 C12 C11 114.0(6) . . ?
N5 C12 C4 123.9(6) . . ?
C11 C12 C4 122.1(6) . . ?
C24 C25 H25 119.8 . . ?
C24 C25 C26 120.5(7) . . ?
C26 C25 H25 119.8 . . ?
N017 C024 C018 125.2(6) . . ?
N017 C024 C02C 113.2(6) . . ?
C018 C024 C02C 121.6(6) . . ?
C28 C27 H27 119.7 . . ?
C28 C27 C26 120.6(7) . . ?
C26 C27 H27 119.7 . . ?
C16 C15 C14 118.4(7) . . ?
C16 C15 H15 120.8 . . ?
C14 C15 H15 120.8 . . ?
C01Y C027 H027 120.3 . . ?
C02G C027 C01Y 119.3(6) . . ?
C02G C027 H027 120.3 . . ?
C01Z C028 H028 120.7 . . ?
C02F C028 C01Z 118.6(7) . . ?
C02F C028 H028 120.7 . . ?
C25 C26 H26 120.8 . . ?
C27 C26 C25 118.3(7) . . ?
C27 C26 H26 120.8 . . ?
C011 C02A C021 121.2(7) . . ?
C011 C02A H02A 119.4 . . ?
C021 C02A H02A 119.4 . . ?
C5 C4 C12 116.5(6) . . ?
C5 C4 C3 119.2(6) . . ?
C3 C4 C12 124.2(6) . . ?
N00Q C02C C024 113.7(6) . . ?
N00Q C02C C02I 126.2(6) . . ?
C024 C02C C02I 120.1(6) . . ?
C34 C29 C28 115.5(6) . . ?
C30 C29 C28 123.2(7) . . ?
C30 C29 C34 121.4(7) . . ?
C4 C3 H3 120.8 . . ?
C2 C3 C4 118.5(6) . . ?
C2 C3 H3 120.8 . . ?
C01E C02F H02F 119.7 . . ?
C028 C02F C01E 120.5(7) . . ?
C028 C02F H02F 119.7 . . ?
C027 C02G H02G 120.9 . . ?
C027 C02G C02I 118.3(7) . . ?
C02I C02G H02G 120.9 . . ?
C1 C2 H2 120.4 . . ?
C3 C2 C1 119.1(6) . . ?
C3 C2 H2 120.4 . . ?
C01J C02I C02C 117.9(6) . . ?
C01J C02I C02G 118.8(6) . . ?
C02G C02I C02C 123.3(6) . . ?
C33 C32 H32 119.5 . . ?
C31 C32 C33 121.1(8) . . ?
C31 C32 H32 119.5 . . ?
C32 C31 H31 120.1 . . ?
C32 C31 C30 119.8(7) . . ?
C30 C31 H31 120.1 . . ?
C29 C30 H30 120.0 . . ?
C31 C30 C29 120.0(7) . . ?
C31 C30 H30 120.0 . . ?
C1AA O5 H5 109.5 . . ?
H6A O6 H6B 109.5 . . ?
C0AA O7 H7 109.5 . . ?
H9A O9 H9B 109.4 . . ?
H1AD O1AA H1AE 109.5 . . ?
O7 C0AA H0AA 109.5 . . ?
O7 C0AA H0AB 109.5 . . ?
O7 C0AA H0AC 109.5 . . ?
H0AA C0AA H0AB 109.5 . . ?
H0AA C0AA H0AC 109.5 . . ?
H0AB C0AA H0AC 109.5 . . ?
O5 C1AA H1AA 109.5 . . ?
O5 C1AA H1AB 109.5 . . ?
O5 C1AA H1AC 109.5 . . ?
H1AA C1AA H1AB 109.5 . . ?
H1AA C1AA H1AC 109.5 . . ?
H1AB C1AA H1AC 109.5 . . ?
H0AD O0AA H0AE 109.5 . . ?
H2A O2 H2B 109.4 . . ?

loop_
_geom_bond_atom_site_label_1
_geom_bond_atom_site_label_2
_geom_bond_distance
_geom_bond_site_symmetry_2
_geom_bond_publ_flag
Ir2 N7 2.054(6) . ?
Ir2 N0AA 2.114(5) . ?
Ir2 N1AA 2.156(6) . ?
Ir2 N8 2.070(6) . ?
Ir2 C00J 2.002(7) . ?
Ir2 C01U 2.012(6) . ?
Ir1 N1 2.153(5) . ?
Ir1 N4 2.043(6) . ?
Ir1 N2 2.133(5) . ?
Ir1 C19 2.014(7) . ?
Ir1 N3 2.059(6) . ?
Ir1 C34 2.015(7) . ?
S2 N00Q 1.627(5) . ?
S2 N017 1.628(6) . ?
S1 N6 1.619(6) . ?
S1 N5 1.635(6) . ?
N7 C00D 1.370(8) . ?
N7 C00G 1.357(8) . ?
N0AA C00K 1.355(9) . ?
N0AA C00T 1.367(9) . ?
N1 C5 1.384(8) . ?
N1 C1 1.330(9) . ?
N4 C13 1.360(9) . ?
N4 C17 1.367(9) . ?
N1AA C01J 1.362(8) . ?
N1AA C01Y 1.330(9) . ?
C00D C00R 1.386(9) . ?
C00D C016 1.466(9) . ?
N2 C6 1.360(9) . ?
N2 C10 1.344(9) . ?
C00G H00G 0.9300 . ?
C00G C01H 1.380(10) . ?
N8 C01E 1.365(9) . ?
N8 C01V 1.361(9) . ?
C13 H13 0.9300 . ?
C13 C14 1.373(11) . ?
C00J C00S 1.422(9) . ?
C00J C011 1.406(9) . ?
C00K H00K 0.9300 . ?
C00K C013 1.380(10) . ?
C20 H20 0.9300 . ?
C20 C19 1.400(9) . ?
C20 C21 1.376(10) . ?
N6 C11 1.312(9) . ?
C17 C18 1.459(10) . ?
C17 C16 1.378(10) . ?
N00Q C02C 1.334(9) . ?
C00R H00R 0.9300 . ?
C00R C01C 1.388(10) . ?
C00S C01E 1.470(10) . ?
C00S C01K 1.380(10) . ?
C00T C018 1.385(9) . ?
C00T C01J 1.472(9) . ?
N5 C12 1.348(9) . ?
C5 C6 1.465(9) . ?
C5 C4 1.397(9) . ?
C19 C18 1.420(10) . ?
C18 C23 1.408(10) . ?
C6 C7 1.387(10) . ?
C010 H010 0.9300 . ?
C010 C016 1.385(9) . ?
C010 C01F 1.384(10) . ?
C011 H011 0.9300 . ?
C011 C02A 1.369(10) . ?
N3 C28 1.380(9) . ?
N3 C24 1.352(9) . ?
C013 H013 0.9300 . ?
C013 C01T 1.370(10) . ?
C11 C7 1.456(10) . ?
C11 C12 1.430(10) . ?
C016 C01U 1.440(10) . ?
N017 C024 1.342(8) . ?
C018 C01T 1.402(10) . ?
C018 C024 1.439(10) . ?
C16 H16 0.9300 . ?
C16 C15 1.382(11) . ?
C10 H10 0.9300 . ?
C10 C9 1.380(10) . ?
C21 H21 0.9300 . ?
C21 C22 1.416(11) . ?
C01C H01C 0.9300 . ?
C01C C01H 1.385(10) . ?
C01D H01D 0.9300 . ?
C01D C01F 1.377(11) . ?
C01D C01I 1.372(10) . ?
C01E C02F 1.391(10) . ?
C01F H01F 0.9300 . ?
C28 C27 1.382(11) . ?
C28 C29 1.461(11) . ?
C01H H01H 0.9300 . ?
C01I H01I 0.9300 . ?
C01I C01U 1.399(9) . ?
C01J C02I 1.390(9) . ?
C01K H01K 0.9300 . ?
C01K C021 1.384(11) . ?
C34 C33 1.412(11) . ?
C34 C29 1.417(10) . ?
C33 H33 0.9300 . ?
C33 C32 1.402(11) . ?
C7 C8 1.394(10) . ?
C22 H22 0.9300 . ?
C22 C23 1.357(11) . ?
C1 H1 0.9300 . ?
C1 C2 1.394(10) . ?
C24 H24 0.9300 . ?
C24 C25 1.375(10) . ?
C8 H8 0.9300 . ?
C8 C9 1.371(11) . ?
C01T H01T 0.9300 . ?
C01V H01V 0.9300 . ?
C01V C01Z 1.370(10) . ?
C9 H9 0.9300 . ?
C14 H14 0.9300 . ?
C14 C15 1.390(12) . ?
C01Y H01Y 0.9300 . ?
C01Y C027 1.397(10) . ?
C01Z H01Z 0.9300 . ?
C01Z C028 1.390(11) . ?
C23 H23 0.9300 . ?
C021 H021 0.9300 . ?
C021 C02A 1.400(10) . ?
C12 C4 1.444(10) . ?
C25 H25 0.9300 . ?
C25 C26 1.385(12) . ?
C024 C02C 1.443(9) . ?
C27 H27 0.9300 . ?
C27 C26 1.384(12) . ?
C15 H15 0.9300 . ?
C027 H027 0.9300 . ?
C027 C02G 1.384(10) . ?
C028 H028 0.9300 . ?
C028 C02F 1.385(11) . ?
C26 H26 0.9300 . ?
C02A H02A 0.9300 . ?
C4 C3 1.399(10) . ?
C02C C02I 1.452(9) . ?
C29 C30 1.401(10) . ?
C3 H3 0.9300 . ?
C3 C2 1.389(10) . ?
C02F H02F 0.9300 . ?
C02G H02G 0.9300 . ?
C02G C02I 1.398(10) . ?
C2 H2 0.9300 . ?
C32 H32 0.9300 . ?
C32 C31 1.380(13) . ?
C31 H31 0.9300 . ?
C31 C30 1.388(12) . ?
C30 H30 0.9300 . ?
O5 H5 0.8200 . ?
O5 C1AA 1.419(10) . ?
O6 H6A 0.8498 . ?
O6 H6B 0.8497 . ?
O7 H7 0.8200 . ?
O7 C0AA 1.414(11) . ?
O9 H9A 0.8505 . ?
O9 H9B 0.8495 . ?
O1AA H1AD 0.8501 . ?
O1AA H1AE 0.8502 . ?
C0AA H0AA 0.9600 . ?
C0AA H0AB 0.9600 . ?
C0AA H0AC 0.9600 . ?
C1AA H1AA 0.9600 . ?
C1AA H1AB 0.9600 . ?
C1AA H1AC 0.9600 . ?
O0AA H0AD 0.8498 . ?
O0AA H0AE 0.8500 . ?
O2 H2A 0.8499 . ?
O2 H2B 0.8500 . ?
O1 H1A 0.53(8) . ?
